data_4027330
loop_
_publ_author_name
'Junichi Ogikubo'
'Eileen Meehan'
'James T. Engle'
'Christopher J. Ziegler'
'Christian Br\"uckner'

_publ_section_title
;
 meso-Aryl-3-alkyl-2-oxachlorins
;
_journal_name_full 'Journal of Organic Chemistry'
_journal_page_first 6199
_journal_page_last 6207
_journal_paper_doi 10.1021/jo300964v
_journal_volume 77
_journal_year 2012
_chemical_formula_sum 'C49 H42 N4 O'
_chemical_formula_weight 702.87
_chemical_name_systematic
; 
 ? 
;
_space_group_IT_number 14
_symmetry_cell_setting monoclinic
_symmetry_space_group_name_Hall '-P 2yn'
_symmetry_space_group_name_H-M 'P 1 21/n 1'
_atom_sites_solution_hydrogens geom
_atom_sites_solution_primary direct
_atom_sites_solution_secondary difmap
_audit_creation_method SHELXL-97
_cell_angle_alpha 90.00
_cell_angle_beta 90.658(5)
_cell_angle_gamma 90.00
_cell_formula_units_Z 4
_cell_length_a 10.6322(11)
_cell_length_b 12.8331(13)
_cell_length_c 26.909(3)
_cell_measurement_reflns_used 9883
_cell_measurement_temperature 100(2)
_cell_measurement_theta_max 64.99
_cell_measurement_theta_min 4.45
_cell_volume 3671.3(7)
_computing_cell_refinement 'Bruker SAINT'
_computing_data_collection 'Bruker APEX2'
_computing_data_reduction 'Bruker SAINT'
_computing_molecular_graphics 'Bruker SHELXTL'
_computing_publication_material 'Bruker SHELXTL'
_computing_structure_refinement 'SHELXL-97 (Sheldrick, 2008)'
_computing_structure_solution 'SHELXS-97 (Sheldrick, 2008)'
_diffrn_ambient_temperature 100(2)
_diffrn_measured_fraction_theta_full 0.960
_diffrn_measured_fraction_theta_max 0.960
_diffrn_measurement_device_type 'Bruker APEX-II CCD'
_diffrn_measurement_method '\f and \w scans'
_diffrn_radiation_monochromator graphite
_diffrn_radiation_source 'fine-focus sealed tube'
_diffrn_radiation_type CuK\a
_diffrn_radiation_wavelength 1.54178
_diffrn_reflns_av_R_equivalents 0.0253
_diffrn_reflns_av_sigmaI/netI 0.0257
_diffrn_reflns_limit_h_max 12
_diffrn_reflns_limit_h_min -11
_diffrn_reflns_limit_k_max 12
_diffrn_reflns_limit_k_min -14
_diffrn_reflns_limit_l_max 31
_diffrn_reflns_limit_l_min -31
_diffrn_reflns_number 20769
_diffrn_reflns_theta_full 65.42
_diffrn_reflns_theta_max 65.42
_diffrn_reflns_theta_min 3.82
_exptl_absorpt_coefficient_mu 0.591
_exptl_absorpt_correction_T_max 0.8859
_exptl_absorpt_correction_T_min 0.7315
_exptl_absorpt_correction_type multi-scan
_exptl_absorpt_process_details 'SADABS; [Sheldrick, G. M. (2004)]'
_exptl_crystal_colour purple
_exptl_crystal_density_diffrn 1.272
_exptl_crystal_description plate
_exptl_crystal_F_000 1488
_exptl_crystal_size_max 0.56
_exptl_crystal_size_mid 0.29
_exptl_crystal_size_min 0.21
_refine_diff_density_max 0.438
_refine_diff_density_min -0.270
_refine_diff_density_rms 0.042
_refine_ls_extinction_method none
_refine_ls_goodness_of_fit_ref 0.823
_refine_ls_hydrogen_treatment constr
_refine_ls_matrix_type full
_refine_ls_number_parameters 491
_refine_ls_number_reflns 6067
_refine_ls_number_restraints 0
_refine_ls_restrained_S_all 0.823
_refine_ls_R_factor_all 0.0429
_refine_ls_R_factor_gt 0.0408
_refine_ls_shift/su_max 0.001
_refine_ls_shift/su_mean 0.000
_refine_ls_structure_factor_coef Fsqd
_refine_ls_weighting_details 'calc w=1/[\s^2^(Fo^2^)+(0.0798P)^2^+3.1423P] where P=(Fo^2^+2Fc^2^)/3'
_refine_ls_weighting_scheme calc
_refine_ls_wR_factor_gt 0.1127
_refine_ls_wR_factor_ref 0.1153
_reflns_number_gt 5703
_reflns_number_total 6067
_reflns_threshold_expression >2sigma(I)
_cod_data_source_file jo300964v_si_003.cif
_cod_data_source_block 11c
_cod_original_cell_volume 3671.4(7)
_cod_database_code 4027330

loop_
_symmetry_equiv_pos_as_xyz
'x, y, z'
'-x+1/2, y+1/2, -z+1/2'
'-x, -y, -z'
'x-1/2, -y-1/2, z-1/2'

loop_
_atom_site_label
_atom_site_type_symbol
_atom_site_fract_x
_atom_site_fract_y
_atom_site_fract_z
_atom_site_U_iso_or_equiv
_atom_site_adp_type
_atom_site_occupancy
_atom_site_symmetry_multiplicity
_atom_site_calc_flag
_atom_site_refinement_flags
C1 C 0.66170(16) 1.25810(13) 0.07938(6) 0.0299(4) Uani 1 1 d .
H1 H 0.7306 1.2963 0.0665 0.036 Uiso 1 1 calc R
C2 C 0.54115(16) 1.27698(13) 0.06194(6) 0.0308(4) Uani 1 1 d .
H2 H 0.5270 1.3301 0.0379 0.037 Uiso 1 1 calc R
C3 C 0.44025(15) 1.21874(12) 0.07928(6) 0.0260(3) Uani 1 1 d .
H3 H 0.3578 1.2318 0.0668 0.031 Uiso 1 1 calc R
C4 C 0.45971(14) 1.14150(11) 0.11477(5) 0.0226(3) Uani 1 1 d .
C5 C 0.58138(14) 1.12689(12) 0.13357(6) 0.0266(3) Uani 1 1 d .
H5 H 0.5956 1.0772 0.1592 0.032 Uiso 1 1 calc R
C6 C 0.68168(15) 1.18377(13) 0.11547(6) 0.0299(4) Uani 1 1 d .
H6 H 0.7643 1.1715 0.1280 0.036 Uiso 1 1 calc R
C7 C 0.35365(13) 1.07454(11) 0.13203(5) 0.0210(3) Uani 1 1 d .
C8 C 0.32313(13) 1.07759(11) 0.18303(5) 0.0198(3) Uani 1 1 d .
C9 C 0.38701(14) 1.14384(12) 0.21896(6) 0.0239(3) Uani 1 1 d .
H9 H 0.4516 1.1929 0.2124 0.029 Uiso 1 1 calc R
C10 C 0.33654(14) 1.12202(12) 0.26359(6) 0.0241(3) Uani 1 1 d .
H10 H 0.3601 1.1516 0.2947 0.029 Uiso 1 1 calc R
C11 C 0.23955(13) 1.04485(11) 0.25479(5) 0.0200(3) Uani 1 1 d .
C12 C 0.15993(13) 1.00651(11) 0.29189(5) 0.0208(3) Uani 1 1 d .
C13 C 0.17859(13) 1.04244(13) 0.34429(5) 0.0249(3) Uani 1 1 d .
C14 C 0.15995(15) 1.14681(14) 0.35686(6) 0.0329(4) Uani 1 1 d .
H14 H 0.1402 1.1962 0.3317 0.039 Uiso 1 1 calc R
C15 C 0.17023(17) 1.17854(17) 0.40602(7) 0.0453(5) Uani 1 1 d .
H15 H 0.1576 1.2496 0.4144 0.054 Uiso 1 1 calc R
C16 C 0.19897(17) 1.1064(2) 0.44292(7) 0.0515(6) Uani 1 1 d .
H16 H 0.2056 1.1282 0.4766 0.062 Uiso 1 1 calc R
C17 C 0.21792(16) 1.0032(2) 0.43085(6) 0.0461(5) Uani 1 1 d .
H17 H 0.2377 0.9542 0.4562 0.055 Uiso 1 1 calc R
C18 C 0.20808(15) 0.97091(15) 0.38161(6) 0.0335(4) Uani 1 1 d .
H18 H 0.2215 0.8998 0.3734 0.040 Uiso 1 1 calc R
C19 C 0.05507(13) 0.94268(11) 0.28386(5) 0.0202(3) Uani 1 1 d .
C20 C -0.04068(14) 0.92003(11) 0.31856(5) 0.0220(3) Uani 1 1 d .
H20 H -0.0389 0.9371 0.3529 0.026 Uiso 1 1 calc R
C21 C -0.13571(14) 0.86948(11) 0.29406(5) 0.0220(3) Uani 1 1 d .
H21 H -0.2121 0.8465 0.3084 0.026 Uiso 1 1 calc R
C22 C -0.10121(13) 0.85694(11) 0.24359(5) 0.0195(3) Uani 1 1 d .
C23 C -0.17426(13) 0.80659(11) 0.20615(5) 0.0209(3) Uani 1 1 d .
C24 C -0.30185(14) 0.77490(12) 0.22470(5) 0.0222(3) Uani 1 1 d .
C25 C -0.40034(15) 0.84653(13) 0.22337(6) 0.0280(3) Uani 1 1 d .
H25 H -0.3894 0.9109 0.2065 0.034 Uiso 1 1 calc R
C26 C -0.51437(15) 0.82573(14) 0.24626(6) 0.0330(4) Uani 1 1 d .
H26 H -0.5806 0.8754 0.2449 0.040 Uiso 1 1 calc R
C27 C -0.53056(15) 0.73270(14) 0.27094(6) 0.0322(4) Uani 1 1 d .
H27 H -0.6079 0.7182 0.2869 0.039 Uiso 1 1 calc R
C28 C -0.43433(16) 0.66054(13) 0.27251(6) 0.0301(4) Uani 1 1 d .
H28 H -0.4460 0.5963 0.2894 0.036 Uiso 1 1 calc R
C29 C -0.32037(15) 0.68109(12) 0.24962(5) 0.0246(3) Uani 1 1 d .
H29 H -0.2548 0.6309 0.2510 0.030 Uiso 1 1 calc R
C30 C -0.13603(13) 0.79101(11) 0.15780(5) 0.0207(3) Uani 1 1 d .
C31 C -0.20861(14) 0.72992(12) 0.11716(6) 0.0242(3) Uani 1 1 d .
C32 C -0.22528(15) 0.61321(12) 0.13069(6) 0.0272(3) Uani 1 1 d .
H32 H -0.2932 0.6085 0.1560 0.033 Uiso 1 1 calc R
C33 C -0.10468(16) 0.56934(13) 0.15429(6) 0.0334(4) Uani 1 1 d .
H33A H -0.1166 0.4953 0.1619 0.050 Uiso 1 1 calc R
H33B H -0.0853 0.6074 0.1850 0.050 Uiso 1 1 calc R
H33C H -0.0350 0.5772 0.1311 0.050 Uiso 1 1 calc R
C34 C -0.26318(18) 0.54343(13) 0.08686(7) 0.0363(4) Uani 1 1 d .
H34A H -0.2116 0.5606 0.0581 0.055 Uiso 1 1 calc R
H34B H -0.3521 0.5548 0.0785 0.055 Uiso 1 1 calc R
H34C H -0.2501 0.4702 0.0959 0.055 Uiso 1 1 calc R
C35 C -0.32817(15) 0.78928(13) 0.09939(6) 0.0291(4) Uani 1 1 d .
H35 H -0.3945 0.7805 0.1251 0.035 Uiso 1 1 calc R
C36 C -0.38196(17) 0.75202(15) 0.04949(6) 0.0377(4) Uani 1 1 d .
H36A H -0.4473 0.8006 0.0381 0.057 Uiso 1 1 calc R
H36B H -0.4185 0.6824 0.0535 0.057 Uiso 1 1 calc R
H36C H -0.3146 0.7492 0.0250 0.057 Uiso 1 1 calc R
C37 C -0.30089(18) 0.90541(14) 0.09398(7) 0.0385(4) Uani 1 1 d .
H37A H -0.2401 0.9160 0.0674 0.058 Uiso 1 1 calc R
H37B H -0.2660 0.9324 0.1253 0.058 Uiso 1 1 calc R
H37C H -0.3790 0.9424 0.0858 0.058 Uiso 1 1 calc R
C38 C -0.02496(13) 0.79922(11) 0.09091(5) 0.0209(3) Uani 1 1 d .
C39 C 0.05802(13) 0.82831(11) 0.05323(5) 0.0205(3) Uani 1 1 d .
C40 C 0.03203(13) 0.78706(11) 0.00212(5) 0.0207(3) Uani 1 1 d .
C41 C 0.02804(13) 0.67987(12) -0.00670(6) 0.0230(3) Uani 1 1 d .
H41 H 0.0436 0.6328 0.0199 0.028 Uiso 1 1 calc R
C42 C 0.00156(14) 0.64140(12) -0.05384(6) 0.0267(3) Uani 1 1 d .
H42 H -0.0004 0.5683 -0.0593 0.032 Uiso 1 1 calc R
C43 C -0.02207(14) 0.70895(13) -0.09300(6) 0.0278(3) Uani 1 1 d .
H43 H -0.0399 0.6823 -0.1253 0.033 Uiso 1 1 calc R
C44 C -0.01958(14) 0.81532(13) -0.08491(6) 0.0273(3) Uani 1 1 d .
H44 H -0.0363 0.8619 -0.1116 0.033 Uiso 1 1 calc R
C45 C 0.00727(14) 0.85422(12) -0.03778(6) 0.0243(3) Uani 1 1 d .
H45 H 0.0088 0.9274 -0.0326 0.029 Uiso 1 1 calc R
C46 C 0.15869(13) 0.89753(11) 0.06039(5) 0.0204(3) Uani 1 1 d .
C47 C 0.24831(14) 0.92909(11) 0.02397(5) 0.0224(3) Uani 1 1 d .
H47 H 0.2508 0.9058 -0.0095 0.027 Uiso 1 1 calc R
C48 C 0.32916(14) 0.99813(11) 0.04553(5) 0.0225(3) Uani 1 1 d .
H48 H 0.3972 1.0317 0.0295 0.027 Uiso 1 1 calc R
C49 C 0.29501(13) 1.01190(11) 0.09626(5) 0.0206(3) Uani 1 1 d .
N1 N 0.23237(11) 1.01893(9) 0.20527(4) 0.0196(3) Uani 1 1 d .
N2 N 0.01545(11) 0.90102(9) 0.23894(4) 0.0191(3) Uani 1 1 d .
H2N H 0.0589 0.9026 0.2113 0.023 Uiso 1 1 calc R
N3 N -0.02702(11) 0.82929(9) 0.13853(4) 0.0201(3) Uani 1 1 d .
N4 N 0.19161(11) 0.94824(9) 0.10354(4) 0.0202(3) Uani 1 1 d .
H4N H 0.1524 0.9413 0.1320 0.024 Uiso 1 1 calc R
O1 O -0.12054(10) 0.73519(8) 0.07657(4) 0.0249(2) Uani 1 1 d .

loop_
_atom_site_aniso_label
_atom_site_aniso_U_11
_atom_site_aniso_U_22
_atom_site_aniso_U_33
_atom_site_aniso_U_23
_atom_site_aniso_U_13
_atom_site_aniso_U_12
C1 0.0331(9) 0.0304(9) 0.0263(8) -0.0110(7) 0.0097(7) -0.0138(7)
C2 0.0432(10) 0.0260(8) 0.0233(8) -0.0021(6) 0.0050(7) -0.0117(7)
C3 0.0300(8) 0.0249(8) 0.0231(8) -0.0038(6) 0.0013(6) -0.0065(6)
C4 0.0253(8) 0.0223(7) 0.0202(7) -0.0069(6) 0.0046(6) -0.0050(6)
C5 0.0264(8) 0.0282(8) 0.0254(8) -0.0027(6) 0.0035(6) -0.0028(6)
C6 0.0266(8) 0.0332(9) 0.0299(8) -0.0101(7) 0.0047(6) -0.0060(7)
C7 0.0210(7) 0.0193(7) 0.0228(7) -0.0005(6) 0.0013(6) -0.0017(6)
C8 0.0186(7) 0.0186(7) 0.0222(7) -0.0011(6) 0.0007(6) -0.0009(5)
C9 0.0205(7) 0.0261(8) 0.0251(8) -0.0045(6) 0.0019(6) -0.0057(6)
C10 0.0208(7) 0.0297(8) 0.0219(7) -0.0063(6) -0.0008(6) -0.0017(6)
C11 0.0185(7) 0.0216(7) 0.0200(7) -0.0012(5) -0.0001(5) 0.0018(6)
C12 0.0210(7) 0.0206(7) 0.0209(7) -0.0006(6) -0.0006(6) 0.0034(6)
C13 0.0173(7) 0.0365(9) 0.0208(7) -0.0031(6) 0.0023(6) -0.0034(6)
C14 0.0291(8) 0.0388(9) 0.0310(9) -0.0112(7) 0.0063(7) -0.0081(7)
C15 0.0333(9) 0.0628(13) 0.0401(11) -0.0275(10) 0.0082(8) -0.0135(9)
C16 0.0279(9) 0.1021(18) 0.0245(9) -0.0247(11) 0.0020(7) -0.0094(10)
C17 0.0267(9) 0.0899(16) 0.0216(8) 0.0018(9) -0.0003(7) 0.0036(9)
C18 0.0251(8) 0.0514(11) 0.0240(8) 0.0010(7) 0.0006(6) 0.0033(7)
C19 0.0218(7) 0.0189(7) 0.0200(7) 0.0012(5) 0.0002(6) 0.0027(6)
C20 0.0259(7) 0.0209(7) 0.0193(7) 0.0009(6) 0.0025(6) 0.0024(6)
C21 0.0215(7) 0.0204(7) 0.0241(7) 0.0025(6) 0.0039(6) -0.0003(6)
C22 0.0201(7) 0.0154(7) 0.0231(7) 0.0036(5) 0.0023(6) 0.0010(5)
C23 0.0210(7) 0.0164(7) 0.0254(7) 0.0034(6) 0.0005(6) -0.0009(6)
C24 0.0228(7) 0.0254(8) 0.0185(7) -0.0017(6) 0.0004(6) -0.0044(6)
C25 0.0274(8) 0.0298(8) 0.0267(8) 0.0028(6) 0.0016(6) 0.0010(7)
C26 0.0242(8) 0.0441(10) 0.0308(9) -0.0047(7) 0.0014(7) 0.0019(7)
C27 0.0253(8) 0.0471(10) 0.0244(8) -0.0096(7) 0.0063(6) -0.0115(7)
C28 0.0396(9) 0.0290(8) 0.0220(8) -0.0030(6) 0.0047(7) -0.0151(7)
C29 0.0293(8) 0.0234(8) 0.0211(7) -0.0017(6) 0.0010(6) -0.0043(6)
C30 0.0207(7) 0.0175(7) 0.0240(7) 0.0029(6) 0.0006(6) -0.0008(6)
C31 0.0215(7) 0.0253(8) 0.0257(8) 0.0002(6) 0.0002(6) -0.0054(6)
C32 0.0302(8) 0.0256(8) 0.0258(8) -0.0030(6) 0.0035(6) -0.0068(6)
C33 0.0403(9) 0.0240(8) 0.0359(9) -0.0012(7) -0.0001(7) -0.0001(7)
C34 0.0449(10) 0.0266(9) 0.0376(9) -0.0057(7) 0.0027(8) -0.0104(7)
C35 0.0269(8) 0.0370(9) 0.0235(8) -0.0014(7) 0.0016(6) -0.0002(7)
C36 0.0324(9) 0.0498(11) 0.0307(9) -0.0052(8) -0.0074(7) 0.0022(8)
C37 0.0432(10) 0.0336(10) 0.0386(10) 0.0009(7) -0.0087(8) 0.0080(8)
C38 0.0232(7) 0.0172(7) 0.0223(7) -0.0015(5) -0.0042(6) -0.0027(6)
C39 0.0234(7) 0.0173(7) 0.0207(7) -0.0007(5) -0.0003(6) -0.0009(6)
C40 0.0180(7) 0.0233(7) 0.0208(7) -0.0035(6) 0.0008(6) -0.0029(6)
C41 0.0224(7) 0.0227(8) 0.0239(7) -0.0013(6) 0.0035(6) -0.0023(6)
C42 0.0278(8) 0.0233(8) 0.0291(8) -0.0082(6) 0.0030(6) -0.0036(6)
C43 0.0254(8) 0.0364(9) 0.0216(8) -0.0088(6) -0.0002(6) -0.0038(7)
C44 0.0265(8) 0.0335(9) 0.0219(8) 0.0001(6) -0.0008(6) 0.0020(6)
C45 0.0256(7) 0.0224(8) 0.0249(8) -0.0029(6) 0.0007(6) 0.0012(6)
C46 0.0232(7) 0.0174(7) 0.0205(7) -0.0018(5) -0.0005(6) 0.0000(6)
C47 0.0258(7) 0.0221(7) 0.0194(7) -0.0022(6) 0.0026(6) -0.0007(6)
C48 0.0235(7) 0.0220(7) 0.0221(7) -0.0007(6) 0.0041(6) -0.0031(6)
C49 0.0212(7) 0.0183(7) 0.0225(7) 0.0000(6) 0.0015(6) -0.0020(6)
N1 0.0193(6) 0.0200(6) 0.0196(6) -0.0009(5) 0.0013(5) -0.0007(5)
N2 0.0198(6) 0.0200(6) 0.0176(6) -0.0002(5) 0.0027(5) -0.0014(5)
N3 0.0214(6) 0.0189(6) 0.0199(6) 0.0005(5) 0.0009(5) -0.0030(5)
N4 0.0225(6) 0.0208(6) 0.0174(6) -0.0020(5) 0.0024(5) -0.0042(5)
O1 0.0262(5) 0.0267(6) 0.0220(5) -0.0046(4) 0.0008(4) -0.0067(4)

loop_
_atom_type_symbol
_atom_type_description
_atom_type_scat_dispersion_real
_atom_type_scat_dispersion_imag
_atom_type_scat_source
C C 0.0181 0.0091 'International Tables Vol C Tables 4.2.6.8 and 6.1.1.4'
H H 0.0000 0.0000 'International Tables Vol C Tables 4.2.6.8 and 6.1.1.4'
N N 0.0311 0.0180 'International Tables Vol C Tables 4.2.6.8 and 6.1.1.4'
O O 0.0492 0.0322 'International Tables Vol C Tables 4.2.6.8 and 6.1.1.4'

loop_
_geom_angle_atom_site_label_1
_geom_angle_atom_site_label_2
_geom_angle_atom_site_label_3
_geom_angle
C6 C1 C2 119.78(14)
C6 C1 H1 120.1
C2 C1 H1 120.1
C1 C2 C3 120.49(15)
C1 C2 H2 119.8
C3 C2 H2 119.8
C4 C3 C2 120.25(15)
C4 C3 H3 119.9
C2 C3 H3 119.9
C3 C4 C5 118.33(14)
C3 C4 C7 121.07(13)
C5 C4 C7 120.59(14)
C6 C5 C4 121.04(15)
C6 C5 H5 119.5
C4 C5 H5 119.5
C1 C6 C5 120.01(15)
C1 C6 H6 120.0
C5 C6 H6 120.0
C49 C7 C8 125.42(13)
C49 C7 C4 116.69(13)
C8 C7 C4 117.87(12)
N1 C8 C7 125.47(13)
N1 C8 C9 111.01(12)
C7 C8 C9 123.51(13)
C10 C9 C8 106.46(13)
C10 C9 H9 126.8
C8 C9 H9 126.8
C9 C10 C11 106.63(13)
C9 C10 H10 126.7
C11 C10 H10 126.7
N1 C11 C12 125.22(13)
N1 C11 C10 110.84(12)
C12 C11 C10 123.87(13)
C19 C12 C11 125.53(13)
C19 C12 C13 115.05(13)
C11 C12 C13 119.19(13)
C18 C13 C14 119.26(15)
C18 C13 C12 120.20(15)
C14 C13 C12 120.45(14)
C15 C14 C13 120.19(18)
C15 C14 H14 119.9
C13 C14 H14 119.9
C14 C15 C16 120.02(19)
C14 C15 H15 120.0
C16 C15 H15 120.0
C17 C16 C15 120.21(17)
C17 C16 H16 119.9
C15 C16 H16 119.9
C16 C17 C18 120.08(19)
C16 C17 H17 120.0
C18 C17 H17 120.0
C17 C18 C13 120.25(18)
C17 C18 H18 119.9
C13 C18 H18 119.9
N2 C19 C12 126.57(13)
N2 C19 C20 106.39(12)
C12 C19 C20 126.52(13)
C21 C20 C19 108.19(13)
C21 C20 H20 125.9
C19 C20 H20 125.9
C20 C21 C22 108.56(13)
C20 C21 H21 125.7
C22 C21 H21 125.7
N2 C22 C21 106.52(12)
N2 C22 C23 127.68(13)
C21 C22 C23 125.79(13)
C30 C23 C22 124.69(13)
C30 C23 C24 123.26(13)
C22 C23 C24 112.01(12)
C29 C24 C25 118.16(14)
C29 C24 C23 121.70(13)
C25 C24 C23 119.52(13)
C26 C25 C24 121.35(15)
C26 C25 H25 119.3
C24 C25 H25 119.3
C27 C26 C25 119.58(16)
C27 C26 H26 120.2
C25 C26 H26 120.2
C26 C27 C28 119.96(15)
C26 C27 H27 120.0
C28 C27 H27 120.0
C27 C28 C29 120.56(15)
C27 C28 H28 119.7
C29 C28 H28 119.7
C28 C29 C24 120.38(15)
C28 C29 H29 119.8
C24 C29 H29 119.8
N3 C30 C23 124.41(13)
N3 C30 C31 109.44(12)
C23 C30 C31 126.15(13)
O1 C31 C30 100.84(11)
O1 C31 C32 107.36(12)
C30 C31 C32 112.41(12)
O1 C31 C35 106.20(12)
C30 C31 C35 111.69(12)
C32 C31 C35 116.77(13)
C34 C32 C33 108.43(14)
C34 C32 C31 114.43(13)
C33 C32 C31 110.77(13)
C34 C32 H32 107.7
C33 C32 H32 107.7
C31 C32 H32 107.7
C32 C33 H33A 109.5
C32 C33 H33B 109.5
H33A C33 H33B 109.5
C32 C33 H33C 109.5
H33A C33 H33C 109.5
H33B C33 H33C 109.5
C32 C34 H34A 109.5
C32 C34 H34B 109.5
H34A C34 H34B 109.5
C32 C34 H34C 109.5
H34A C34 H34C 109.5
H34B C34 H34C 109.5
C37 C35 C36 106.92(14)
C37 C35 C31 110.66(13)
C36 C35 C31 114.42(14)
C37 C35 H35 108.2
C36 C35 H35 108.2
C31 C35 H35 108.2
C35 C36 H36A 109.5
C35 C36 H36B 109.5
H36A C36 H36B 109.5
C35 C36 H36C 109.5
H36A C36 H36C 109.5
H36B C36 H36C 109.5
C35 C37 H37A 109.5
C35 C37 H37B 109.5
H37A C37 H37B 109.5
C35 C37 H37C 109.5
H37A C37 H37C 109.5
H37B C37 H37C 109.5
N3 C38 O1 115.19(12)
N3 C38 C39 129.25(13)
O1 C38 C39 115.48(12)
C38 C39 C46 123.70(13)
C38 C39 C40 117.34(12)
C46 C39 C40 118.87(13)
C41 C40 C45 118.11(13)
C41 C40 C39 120.63(13)
C45 C40 C39 121.23(13)
C42 C41 C40 120.76(14)
C42 C41 H41 119.6
C40 C41 H41 119.6
C43 C42 C41 120.40(14)
C43 C42 H42 119.8
C41 C42 H42 119.8
C44 C43 C42 119.68(14)
C44 C43 H43 120.2
C42 C43 H43 120.2
C43 C44 C45 120.12(15)
C43 C44 H44 119.9
C45 C44 H44 119.9
C44 C45 C40 120.92(14)
C44 C45 H45 119.5
C40 C45 H45 119.5
N4 C46 C39 127.09(13)
N4 C46 C47 106.23(12)
C39 C46 C47 126.68(13)
C48 C47 C46 108.32(13)
C48 C47 H47 125.8
C46 C47 H47 125.8
C47 C48 C49 108.79(13)
C47 C48 H48 125.6
C49 C48 H48 125.6
N4 C49 C7 126.22(13)
N4 C49 C48 105.86(12)
C7 C49 C48 127.90(13)
C8 N1 C11 105.03(12)
C22 N2 C19 110.30(12)
C22 N2 H2N 124.9
C19 N2 H2N 124.9
C38 N3 C30 106.43(12)
C46 N4 C49 110.78(12)
C46 N4 H4N 124.6
C49 N4 H4N 124.6
C38 O1 C31 107.57(11)

loop_
_geom_bond_atom_site_label_1
_geom_bond_atom_site_label_2
_geom_bond_distance
C1 C6 1.376(2)
C1 C2 1.381(3)
C1 H1 0.9500
C2 C3 1.392(2)
C2 H2 0.9500
C3 C4 1.390(2)
C3 H3 0.9500
C4 C5 1.396(2)
C4 C7 1.496(2)
C5 C6 1.385(2)
C5 H5 0.9500
C6 H6 0.9500
C7 C49 1.396(2)
C7 C8 1.415(2)
C8 N1 1.3671(18)
C8 C9 1.450(2)
C9 C10 1.350(2)
C9 H9 0.9500
C10 C11 1.447(2)
C10 H10 0.9500
C11 N1 1.3747(19)
C11 C12 1.405(2)
C12 C19 1.398(2)
C12 C13 1.495(2)
C13 C18 1.394(2)
C13 C14 1.396(2)
C14 C15 1.387(2)
C14 H14 0.9500
C15 C16 1.389(3)
C15 H15 0.9500
C16 C17 1.379(3)
C16 H16 0.9500
C17 C18 1.391(2)
C17 H17 0.9500
C18 H18 0.9500
C19 N2 1.3830(19)
C19 C20 1.419(2)
C20 C21 1.364(2)
C20 H20 0.9500
C21 C22 1.420(2)
C21 H21 0.9500
C22 N2 1.3703(18)
C22 C23 1.420(2)
C23 C30 1.382(2)
C23 C24 1.507(2)
C24 C29 1.393(2)
C24 C25 1.394(2)
C25 C26 1.392(2)
C25 H25 0.9500
C26 C27 1.378(3)
C26 H26 0.9500
C27 C28 1.380(3)
C27 H27 0.9500
C28 C29 1.391(2)
C28 H28 0.9500
C29 H29 0.9500
C30 N3 1.3664(18)
C30 C31 1.545(2)
C31 O1 1.4483(18)
C31 C32 1.552(2)
C31 C35 1.553(2)
C32 C34 1.531(2)
C32 C33 1.532(2)
C32 H32 1.0000
C33 H33A 0.9800
C33 H33B 0.9800
C33 H33C 0.9800
C34 H34A 0.9800
C34 H34B 0.9800
C34 H34C 0.9800
C35 C37 1.526(2)
C35 C36 1.530(2)
C35 H35 1.0000
C36 H36A 0.9800
C36 H36B 0.9800
C36 H36C 0.9800
C37 H37A 0.9800
C37 H37B 0.9800
C37 H37C 0.9800
C38 N3 1.3387(19)
C38 O1 1.3594(17)
C38 C39 1.402(2)
C39 C46 1.403(2)
C39 C40 1.497(2)
C40 C41 1.397(2)
C40 C45 1.399(2)
C41 C42 1.387(2)
C41 H41 0.9500
C42 C43 1.385(2)
C42 H42 0.9500
C43 C44 1.383(2)
C43 H43 0.9500
C44 C45 1.389(2)
C44 H44 0.9500
C45 H45 0.9500
C46 N4 1.3729(18)
C46 C47 1.433(2)
C47 C48 1.360(2)
C47 H47 0.9500
C48 C49 1.428(2)
C48 H48 0.9500
C49 N4 1.3854(18)
N2 H2N 0.8800
N4 H4N 0.8800
